data_1504635
loop_
_publ_author_name
'Lee, Gon-Ann'
'Chen, Ko Chou'

_publ_section_title
;
 The general synthesis and trapping of 3-substituted
 1-chlorocyclopropenes.
;
_journal_issue 9
_journal_name_full 'Organic letters'
_journal_page_first 1843
_journal_page_last 1845
_journal_paper_doi 10.1021/ol8004479
_journal_volume 10
_journal_year 2008
_chemical_absolute_configuration unk
_chemical_formula_moiety 'C23 H17 Cl O2'
_chemical_formula_sum 'C23 H17 Cl O2'
_chemical_formula_weight 360.82
_chemical_name_systematic
;
 ?
;
_space_group_IT_number 19
_symmetry_cell_setting orthorhombic
_symmetry_space_group_name_Hall 'P 2ac 2ab'
_symmetry_space_group_name_H-M 'P 21 21 21'
_atom_sites_solution_hydrogens geom
_atom_sites_solution_primary direct
_atom_sites_solution_secondary difmap
_audit_creation_method SHELXL-97
_cell_angle_alpha 90.00
_cell_angle_beta 90.00
_cell_angle_gamma 90.00
_cell_formula_units_Z 4
_cell_length_a 8.2148(7)
_cell_length_b 13.1032(12)
_cell_length_c 16.4021(18)
_cell_measurement_reflns_used 22443
_cell_measurement_temperature 200(2)
_cell_measurement_theta_max 25.35
_cell_measurement_theta_min 2.037
_cell_volume 1765.5(3)
_computing_cell_refinement 'HKL Scalepack (Otwinowski & Minor 1997)'
_computing_data_collection 'Collect (Nonius BV, 1997-2000)'
_computing_data_reduction 'HKL Denzo and Scalepack (Otwinowski & '
_computing_molecular_graphics 'Ortep-3 for Windows (Farrugia, 1997)'
_computing_publication_material 'WinGX publication routines (Farrugia, 1999)'
_computing_structure_refinement 'SHELXL-97 (Sheldrick, 1997)'
_computing_structure_solution 'SHELXS-86 (Sheldrick, 1986)'
_diffrn_ambient_temperature 200(2)
_diffrn_detector_area_resol_mean 9
_diffrn_measured_fraction_theta_full 0.976
_diffrn_measured_fraction_theta_max 0.976
_diffrn_measurement_device_type KappaCCD
_diffrn_measurement_method 'CCD rotation images, thick slices'
_diffrn_radiation_monochromator graphite
_diffrn_radiation_source 'fine-focus sealed tube'
_diffrn_radiation_type MoK\a
_diffrn_radiation_wavelength 0.71073
_diffrn_reflns_av_R_equivalents 0.1357
_diffrn_reflns_av_sigmaI/netI 0.1630
_diffrn_reflns_limit_h_max 8
_diffrn_reflns_limit_h_min -9
_diffrn_reflns_limit_k_max 14
_diffrn_reflns_limit_k_min -15
_diffrn_reflns_limit_l_max 17
_diffrn_reflns_limit_l_min -19
_diffrn_reflns_number 8751
_diffrn_reflns_theta_full 25.59
_diffrn_reflns_theta_max 25.59
_diffrn_reflns_theta_min 2.77
_exptl_absorpt_coefficient_mu 0.231
_exptl_absorpt_correction_T_max 1.0381
_exptl_absorpt_correction_T_min 0.9301
_exptl_absorpt_correction_type multi-scan
_exptl_absorpt_process_details
;
 ?
;
_exptl_crystal_colour colorless
_exptl_crystal_density_diffrn 1.357
_exptl_crystal_density_method 'not measured'
_exptl_crystal_description prism
_exptl_crystal_F_000 752
_exptl_crystal_size_max 0.23
_exptl_crystal_size_mid 0.1
_exptl_crystal_size_min 0.04
_refine_diff_density_max 0.364
_refine_diff_density_min -0.479
_refine_diff_density_rms 0.147
_refine_ls_abs_structure_details 'Flack H D (1983), Acta Cryst. A39, 876-881'
_refine_ls_abs_structure_Flack 0.7(2)
_refine_ls_extinction_coef 0.035(5)
_refine_ls_extinction_expression Fc^*^=kFc[1+0.001xFc^2^\l^3^/sin(2\q)]^-1/4^
_refine_ls_extinction_method SHELXL
_refine_ls_goodness_of_fit_ref 1.050
_refine_ls_hydrogen_treatment fixed
_refine_ls_matrix_type full
_refine_ls_number_parameters 236
_refine_ls_number_reflns 3187
_refine_ls_number_restraints 0
_refine_ls_restrained_S_all 1.050
_refine_ls_R_factor_all 0.1838
_refine_ls_R_factor_gt 0.0856
_refine_ls_shift/su_max 0.000
_refine_ls_shift/su_mean 0.000
_refine_ls_structure_factor_coef Fsqd
_refine_ls_weighting_details 'calc w=1/[\s^2^(Fo^2^)+(0.1014P)^2^+0.0000P] where P=(Fo^2^+2Fc^2^)/3'
_refine_ls_weighting_scheme calc
_refine_ls_wR_factor_gt 0.1806
_refine_ls_wR_factor_ref 0.2353
_reflns_number_gt 1633
_reflns_number_total 3187
_reflns_threshold_expression >2sigma(I)
_cod_data_source_file ol8004479-file007.cif
_cod_data_source_block 7343
_cod_database_code 1504635

loop_
_symmetry_equiv_pos_as_xyz
'x, y, z'
'-x+1/2, -y, z+1/2'
'x+1/2, -y+1/2, -z'
'-x, y+1/2, -z+1/2'

loop_
_atom_site_label
_atom_site_type_symbol
_atom_site_fract_x
_atom_site_fract_y
_atom_site_fract_z
_atom_site_U_iso_or_equiv
_atom_site_adp_type
_atom_site_occupancy
_atom_site_symmetry_multiplicity
_atom_site_calc_flag
_atom_site_refinement_flags
Cl1 Cl 0.5305(3) 0.50267(16) 0.29465(13) 0.0630(7) Uani 1 1 d .
O1 O 0.7301(6) 0.2322(4) 0.2653(3) 0.0429(14) Uani 1 1 d .
O2 O 0.9542(9) 0.4584(5) 0.3069(4) 0.084(2) Uani 1 1 d .
C1 C 0.8425(12) 0.4558(6) 0.2674(5) 0.049(2) Uani 1 1 d .
H1 H 0.8478 0.4875 0.2167 0.059 Uiso 1 1 calc R
C2 C 0.6797(9) 0.4031(5) 0.2912(5) 0.047(2) Uani 1 1 d .
C3 C 0.6343(9) 0.3133(6) 0.2294(4) 0.0410(19) Uani 1 1 d .
C4 C 0.6721(10) 0.3306(6) 0.1408(4) 0.0433(19) Uani 1 1 d .
C5 C 0.6040(10) 0.4089(6) 0.0968(5) 0.051(2) Uani 1 1 d .
H5 H 0.5344 0.4538 0.1235 0.061 Uiso 1 1 calc R
C6 C 0.6334(10) 0.4242(6) 0.0156(5) 0.052(2) Uani 1 1 d .
H6 H 0.5814 0.4763 -0.0128 0.063 Uiso 1 1 calc R
C7 C 0.7430(11) 0.3598(7) -0.0234(5) 0.056(2) Uani 1 1 d .
H7 H 0.7670 0.3696 -0.0783 0.067 Uiso 1 1 calc R
C8 C 0.8161(11) 0.2815(7) 0.0188(5) 0.059(2) Uani 1 1 d .
H8 H 0.8897 0.2384 -0.0071 0.071 Uiso 1 1 calc R
C9 C 0.7790(9) 0.2679(6) 0.0999(5) 0.047(2) Uani 1 1 d .
H9 H 0.8278 0.2144 0.1281 0.057 Uiso 1 1 calc R
C10 C 0.4642(9) 0.2799(5) 0.2501(4) 0.0400(18) Uani 1 1 d .
C11 C 0.3117(9) 0.2908(6) 0.2153(5) 0.049(2) Uani 1 1 d .
H11 H 0.3001 0.3252 0.1660 0.059 Uiso 1 1 calc R
C12 C 0.1789(11) 0.2512(6) 0.2534(5) 0.058(2) Uani 1 1 d .
H12 H 0.0771 0.2568 0.2290 0.070 Uiso 1 1 calc R
C13 C 0.1937(9) 0.2017(7) 0.3293(6) 0.060(2) Uani 1 1 d .
H13 H 0.1013 0.1775 0.3557 0.072 Uiso 1 1 calc R
C14 C 0.3466(9) 0.1890(6) 0.3650(5) 0.047(2) Uani 1 1 d .
H14 H 0.3581 0.1556 0.4147 0.057 Uiso 1 1 calc R
C15 C 0.4793(8) 0.2273(5) 0.3246(4) 0.0394(18) Uani 1 1 d .
C16 C 0.6615(9) 0.2319(6) 0.3452(4) 0.0388(18) Uani 1 1 d .
C17 C 0.7256(9) 0.1473(6) 0.3972(5) 0.044(2) Uani 1 1 d .
C18 C 0.8147(10) 0.0668(6) 0.3652(5) 0.048(2) Uani 1 1 d .
H18 H 0.8341 0.0645 0.3094 0.058 Uiso 1 1 calc R
C19 C 0.8746(9) -0.0093(6) 0.4137(5) 0.052(2) Uani 1 1 d .
H19 H 0.9345 -0.0625 0.3912 0.062 Uiso 1 1 calc R
C20 C 0.8445(10) -0.0061(7) 0.4980(5) 0.058(2) Uani 1 1 d .
H20 H 0.8833 -0.0579 0.5315 0.069 Uiso 1 1 calc R
C21 C 0.7582(11) 0.0733(7) 0.5306(6) 0.060(2) Uani 1 1 d .
H21 H 0.7389 0.0756 0.5864 0.072 Uiso 1 1 calc R
C22 C 0.7006(9) 0.1487(7) 0.4815(5) 0.053(2) Uani 1 1 d .
H22 H 0.6431 0.2026 0.5046 0.064 Uiso 1 1 calc R
C23 C 0.6957(10) 0.3452(5) 0.3730(5) 0.046(2) Uani 1 1 d .
H23A H 0.6158 0.3684 0.4124 0.055 Uiso 1 1 calc R
H23B H 0.8039 0.3524 0.3960 0.055 Uiso 1 1 calc R

loop_
_atom_site_aniso_label
_atom_site_aniso_U_11
_atom_site_aniso_U_22
_atom_site_aniso_U_33
_atom_site_aniso_U_23
_atom_site_aniso_U_13
_atom_site_aniso_U_12
Cl1 0.0706(14) 0.0516(12) 0.0669(14) -0.0028(11) -0.0003(11) 0.0036(13)
O1 0.041(3) 0.037(3) 0.050(3) 0.004(2) -0.006(2) 0.003(2)
O2 0.071(4) 0.088(5) 0.094(5) 0.015(4) 0.000(4) -0.019(4)
C1 0.075(6) 0.034(4) 0.039(5) -0.011(4) -0.002(5) -0.013(4)
C2 0.042(4) 0.039(4) 0.059(5) 0.003(4) 0.004(4) 0.002(4)
C3 0.037(4) 0.039(4) 0.047(5) -0.009(4) -0.003(3) 0.006(3)
C4 0.050(4) 0.038(4) 0.042(5) -0.001(4) -0.001(4) -0.004(4)
C5 0.069(6) 0.033(4) 0.050(5) -0.004(4) 0.007(4) -0.002(4)
C6 0.060(5) 0.049(5) 0.048(5) -0.007(4) 0.002(4) 0.002(5)
C7 0.070(6) 0.051(5) 0.046(5) -0.001(4) 0.004(5) -0.009(5)
C8 0.058(5) 0.059(6) 0.060(6) -0.015(5) -0.001(5) 0.004(5)
C9 0.047(5) 0.050(5) 0.045(5) 0.000(4) -0.007(4) 0.011(4)
C10 0.038(4) 0.031(4) 0.051(5) -0.010(4) 0.002(4) 0.005(4)
C11 0.042(5) 0.047(5) 0.058(5) -0.007(4) -0.009(4) 0.006(4)
C12 0.040(5) 0.054(5) 0.081(6) -0.008(5) -0.003(5) -0.002(4)
C13 0.040(5) 0.058(6) 0.081(6) -0.016(5) 0.012(5) -0.009(4)
C14 0.041(5) 0.038(4) 0.063(5) -0.002(4) -0.003(4) -0.001(4)
C15 0.035(4) 0.029(4) 0.054(5) -0.004(3) 0.002(4) -0.006(3)
C16 0.042(4) 0.040(4) 0.035(4) -0.010(3) 0.003(4) -0.001(4)
C17 0.042(5) 0.031(4) 0.058(6) 0.006(4) -0.008(4) 0.000(4)
C18 0.040(4) 0.051(5) 0.055(5) 0.001(4) -0.002(4) -0.013(4)
C19 0.045(4) 0.038(5) 0.074(6) 0.001(5) -0.012(4) 0.006(4)
C20 0.058(5) 0.045(5) 0.069(6) 0.009(5) -0.027(5) -0.003(5)
C21 0.066(6) 0.057(6) 0.056(5) 0.006(5) -0.017(5) -0.002(5)
C22 0.046(5) 0.063(6) 0.051(5) 0.003(4) -0.005(4) 0.004(5)
C23 0.045(5) 0.039(4) 0.054(5) -0.005(4) -0.010(4) -0.001(4)

loop_
_atom_type_symbol
_atom_type_description
_atom_type_scat_dispersion_real
_atom_type_scat_dispersion_imag
_atom_type_scat_source
C C 0.0033 0.0016 'International Tables Vol C Tables 4.2.6.8 and 6.1.1.4'
H H 0.0000 0.0000 'International Tables Vol C Tables 4.2.6.8 and 6.1.1.4'
O O 0.0106 0.0060 'International Tables Vol C Tables 4.2.6.8 and 6.1.1.4'
Cl Cl 0.1484 0.1585 'International Tables Vol C Tables 4.2.6.8 and 6.1.1.4'
N N 0.0061 0.0033 'International Tables Vol C Tables 4.2.6.8 and 6.1.1.4'

loop_
_geom_angle_atom_site_label_1
_geom_angle_atom_site_label_2
_geom_angle_atom_site_label_3
_geom_angle
C16 O1 C3 99.2(5)
O2 C1 C2 124.9(8)
O2 C1 H1 117.6
C2 C1 H1 117.6
C23 C2 C1 111.2(7)
C23 C2 C3 102.1(6)
C1 C2 C3 111.7(6)
C23 C2 Cl1 112.8(5)
C1 C2 Cl1 105.8(5)
C3 C2 Cl1 113.4(5)
O1 C3 C4 113.0(6)
O1 C3 C10 101.5(6)
C4 C3 C10 117.1(6)
O1 C3 C2 98.9(5)
C4 C3 C2 117.0(6)
C10 C3 C2 106.7(6)
C5 C4 C9 116.7(7)
C5 C4 C3 122.5(7)
C9 C4 C3 120.8(7)
C6 C5 C4 123.3(8)
C6 C5 H5 118.3
C4 C5 H5 118.3
C5 C6 C7 118.2(8)
C5 C6 H6 120.9
C7 C6 H6 120.9
C8 C7 C6 120.2(8)
C8 C7 H7 119.9
C6 C7 H7 119.9
C7 C8 C9 119.2(8)
C7 C8 H8 120.4
C9 C8 H8 120.4
C8 C9 C4 122.3(8)
C8 C9 H9 118.9
C4 C9 H9 118.9
C11 C10 C15 119.3(7)
C11 C10 C3 135.8(7)
C15 C10 C3 104.9(6)
C12 C11 C10 119.8(8)
C12 C11 H11 120.1
C10 C11 H11 120.1
C11 C12 C13 120.8(8)
C11 C12 H12 119.6
C13 C12 H12 119.6
C14 C13 C12 120.2(8)
C14 C13 H13 119.9
C12 C13 H13 119.9
C15 C14 C13 118.0(7)
C15 C14 H14 121.0
C13 C14 H14 121.0
C14 C15 C10 121.9(7)
C14 C15 C16 133.1(7)
C10 C15 C16 104.9(6)
O1 C16 C17 112.8(6)
O1 C16 C15 100.6(5)
C17 C16 C15 116.1(6)
O1 C16 C23 101.1(6)
C17 C16 C23 118.0(6)
C15 C16 C23 105.9(6)
C18 C17 C22 117.4(7)
C18 C17 C16 122.3(7)
C22 C17 C16 120.2(7)
C19 C18 C17 121.7(8)
C19 C18 H18 119.2
C17 C18 H18 119.2
C18 C19 C20 119.2(8)
C18 C19 H19 120.4
C20 C19 H19 120.4
C21 C20 C19 119.9(8)
C21 C20 H20 120.0
C19 C20 H20 120.0
C22 C21 C20 120.1(8)
C22 C21 H21 120.0
C20 C21 H21 120.0
C21 C22 C17 121.7(8)
C21 C22 H22 119.2
C17 C22 H22 119.2
C2 C23 C16 101.2(5)
C2 C23 H23A 111.5
C16 C23 H23A 111.5
C2 C23 H23B 111.5
C16 C23 H23B 111.5
H23A C23 H23B 109.3

loop_
_geom_bond_atom_site_label_1
_geom_bond_atom_site_label_2
_geom_bond_distance
Cl1 C2 1.791(8)
O1 C16 1.427(8)
O1 C3 1.447(8)
O2 C1 1.123(9)
C1 C2 1.555(11)
C1 H1 0.9300
C2 C23 1.548(10)
C2 C3 1.597(10)
C3 C4 1.503(10)
C3 C10 1.503(10)
C4 C5 1.374(10)
C4 C9 1.377(10)
C5 C6 1.368(10)
C5 H5 0.9300
C6 C7 1.391(11)
C6 H6 0.9300
C7 C8 1.375(11)
C7 H7 0.9300
C8 C9 1.376(11)
C8 H8 0.9300
C9 H9 0.9300
C10 C11 1.384(10)
C10 C15 1.407(9)
C11 C12 1.360(11)
C11 H11 0.9300
C12 C13 1.409(11)
C12 H12 0.9300
C13 C14 1.396(11)
C13 H13 0.9300
C14 C15 1.372(10)
C14 H14 0.9300
C15 C16 1.535(10)
C16 C17 1.495(10)
C16 C23 1.578(10)
C17 C18 1.387(11)
C17 C22 1.398(11)
C18 C19 1.367(11)
C18 H18 0.9300
C19 C20 1.404(11)
C19 H19 0.9300
C20 C21 1.368(12)
C20 H20 0.9300
C21 C22 1.360(11)
C21 H21 0.9300
C22 H22 0.9300
C23 H23A 0.9700
C23 H23B 0.9700

loop_
_cod_related_entry_id
_cod_related_entry_database
_cod_related_entry_code
1 ChemSpider 21194765
